data_4512331
loop_
_publ_author_name
'Fern\'andez-Hern\'andez, Jes\'us M'
'De Cola, Luisa'
'Bolink, Henk J.'
'Clemente-Le\'on, Miguel'
'Coronado, Eugenio'
'Forment-Aliaga, Alicia'
'L\'opez-Mu\~noz, Angel'
'Repetto, Diego'

_publ_section_title
;
 White light-emitting electrochemical cells based on the Langmuir-Blodgett
 technique.
;
_journal_issue 46
_journal_name_full 'Langmuir : the ACS journal of surfaces and colloids'
_journal_page_first 14021
_journal_page_last 14029
_journal_paper_doi 10.1021/la503144v
_journal_volume 30
_journal_year 2014
_chemical_formula_sum 'C48 H53 Cl10 F4 Ir N6'
_chemical_formula_weight 1336.66
_chemical_name_systematic
;
 ?
;
_space_group_IT_number 2
_symmetry_cell_setting triclinic
_symmetry_space_group_name_Hall '-P 1'
_symmetry_space_group_name_H-M 'P -1'
_atom_sites_solution_hydrogens geom
_atom_sites_solution_primary direct
_atom_sites_solution_secondary difmap
_audit_creation_method SHELXL-97
_cell_angle_alpha 77.942(4)
_cell_angle_beta 80.486(4)
_cell_angle_gamma 76.544(4)
_cell_formula_units_Z 2
_cell_length_a 12.9358(7)
_cell_length_b 13.5198(7)
_cell_length_c 16.4264(9)
_cell_measurement_temperature 120(2)
_cell_volume 2711.7(3)
_computing_structure_refinement 'SHELXL-97 (Sheldrick, 2008)'
_diffrn_ambient_temperature 120(2)
_diffrn_measured_fraction_theta_full 0.998
_diffrn_measured_fraction_theta_max 0.899
_diffrn_radiation_monochromator graphite
_diffrn_radiation_source 'fine-focus sealed tube'
_diffrn_radiation_type MoK\a
_diffrn_radiation_wavelength 0.71073
_diffrn_reflns_av_R_equivalents 0.0425
_diffrn_reflns_av_sigmaI/netI 0.0945
_diffrn_reflns_limit_h_max 19
_diffrn_reflns_limit_h_min -18
_diffrn_reflns_limit_k_max 20
_diffrn_reflns_limit_k_min -20
_diffrn_reflns_limit_l_max 24
_diffrn_reflns_limit_l_min -23
_diffrn_reflns_number 49752
_diffrn_reflns_theta_full 25.00
_diffrn_reflns_theta_max 32.72
_diffrn_reflns_theta_min 2.49
_exptl_absorpt_coefficient_mu 3.008
_exptl_absorpt_correction_T_max 0.6446
_exptl_absorpt_correction_T_min 0.5085
_exptl_absorpt_correction_type multi-scan
_exptl_crystal_colour yellow
_exptl_crystal_density_diffrn 1.637
_exptl_crystal_density_method 'not measured'
_exptl_crystal_description prism
_exptl_crystal_F_000 1332
_exptl_crystal_size_max 0.26
_exptl_crystal_size_mid 0.20
_exptl_crystal_size_min 0.16
_refine_diff_density_max 2.467
_refine_diff_density_min -1.243
_refine_diff_density_rms 0.121
_refine_ls_extinction_method none
_refine_ls_goodness_of_fit_ref 0.907
_refine_ls_hydrogen_treatment constr
_refine_ls_matrix_type full
_refine_ls_number_parameters 659
_refine_ls_number_reflns 17969
_refine_ls_number_restraints 0
_refine_ls_restrained_S_all 0.907
_refine_ls_R_factor_all 0.0680
_refine_ls_R_factor_gt 0.0391
_refine_ls_shift/su_max 0.003
_refine_ls_shift/su_mean 0.000
_refine_ls_structure_factor_coef Fsqd
_refine_ls_weighting_details 'calc w=1/[\s^2^(Fo^2^)+(0.0392P)^2^+0.0000P] where P=(Fo^2^+2Fc^2^)/3'
_refine_ls_weighting_scheme calc
_refine_ls_wR_factor_gt 0.0812
_refine_ls_wR_factor_ref 0.0848
_reflns_number_gt 11963
_reflns_number_total 17969
_reflns_threshold_expression >2\s(I)
_cod_data_source_file la503144v_si_001.cif
_cod_data_source_block jm243a
_cod_depositor_comments 'Adding full bibliography for 4512331.cif.'
_cod_original_sg_symbol_H-M P-1
_cod_database_code 4512331

loop_
_symmetry_equiv_pos_as_xyz
'x, y, z'
'-x, -y, -z'

loop_
_atom_site_label
_atom_site_type_symbol
_atom_site_fract_x
_atom_site_fract_y
_atom_site_fract_z
_atom_site_U_iso_or_equiv
_atom_site_adp_type
_atom_site_occupancy
_atom_site_symmetry_multiplicity
_atom_site_calc_flag
_atom_site_refinement_flags
_atom_site_disorder_assembly
_atom_site_disorder_group
C1 C 0.6318(2) 0.3646(2) 0.83877(19) 0.0198(6) Uani 1 1 d . . .
C2 C 0.6093(2) 0.2816(2) 0.8121(2) 0.0220(7) Uani 1 1 d . . .
H2 H 0.6644 0.2303 0.7938 0.026 Uiso 1 1 calc R . .
C3 C 0.5038(3) 0.2768(2) 0.8132(2) 0.0220(7) Uani 1 1 d . . .
C4 C 0.4183(2) 0.3478(2) 0.8416(2) 0.0224(7) Uani 1 1 d . . .
H4 H 0.3479 0.3419 0.8427 0.027 Uiso 1 1 calc R . .
C5 C 0.4430(2) 0.4276(2) 0.8681(2) 0.0205(6) Uani 1 1 d . . .
C6 C 0.5465(2) 0.4401(2) 0.86776(19) 0.0175(6) Uani 1 1 d . . .
C7 C 0.5758(2) 0.5254(2) 0.89383(18) 0.0174(6) Uani 1 1 d . . .
C8 C 0.5071(2) 0.6091(2) 0.92323(19) 0.0204(6) Uani 1 1 d . . .
H8 H 0.4336 0.6128 0.9306 0.025 Uiso 1 1 calc R . .
C9 C 0.5471(3) 0.6866(2) 0.9415(2) 0.0235(7) Uani 1 1 d . . .
H9 H 0.5010 0.7427 0.9613 0.028 Uiso 1 1 calc R . .
C10 C 0.6562(3) 0.6801(2) 0.9301(2) 0.0247(7) Uani 1 1 d . . .
H10 H 0.6847 0.7324 0.9410 0.030 Uiso 1 1 calc R . .
C11 C 0.7223(3) 0.5953(2) 0.9025(2) 0.0236(7) Uani 1 1 d . . .
H11 H 0.7960 0.5909 0.8955 0.028 Uiso 1 1 calc R . .
C12 C 0.7772(3) 0.4579(3) 0.7213(2) 0.0320(9) Uani 1 1 d . . .
C13 C 0.7344(3) 0.5595(3) 0.6892(2) 0.0368(9) Uani 1 1 d . . .
H13 H 0.7037 0.6062 0.7250 0.044 Uiso 1 1 calc R . .
C14 C 0.7376(4) 0.5913(4) 0.6030(3) 0.0501(11) Uani 1 1 d . . .
C15 C 0.7844(4) 0.5268(4) 0.5467(3) 0.0622(14) Uani 1 1 d . . .
H15 H 0.7872 0.5496 0.4890 0.075 Uiso 1 1 calc R . .
C16 C 0.8260(4) 0.4283(4) 0.5800(3) 0.0614(14) Uani 1 1 d . . .
C17 C 0.8244(3) 0.3896(3) 0.6646(3) 0.0404(10) Uani 1 1 d . . .
C18 C 0.8649(3) 0.2825(3) 0.7031(3) 0.0370(9) Uani 1 1 d . . .
C19 C 0.9093(3) 0.1989(4) 0.6617(3) 0.0521(12) Uani 1 1 d . . .
H19 H 0.9169 0.2091 0.6035 0.062 Uiso 1 1 calc R . .
C20 C 0.9416(3) 0.1022(4) 0.7069(3) 0.0582(14) Uani 1 1 d . . .
H20 H 0.9705 0.0467 0.6792 0.070 Uiso 1 1 calc R . .
C21 C 0.9317(3) 0.0870(3) 0.7920(3) 0.0501(12) Uani 1 1 d . . .
H21 H 0.9531 0.0216 0.8232 0.060 Uiso 1 1 calc R . .
C22 C 0.8887(3) 0.1714(3) 0.8314(3) 0.0397(10) Uani 1 1 d . . .
H22 H 0.8827 0.1617 0.8896 0.048 Uiso 1 1 calc R . .
C23 C 0.8954(3) 0.2493(3) 1.0698(3) 0.0348(9) Uani 1 1 d . . .
H23 H 0.9500 0.2337 1.1037 0.042 Uiso 1 1 calc R . .
C24 C 0.8919(3) 0.3119(3) 0.9933(2) 0.0303(8) Uani 1 1 d . . .
C25 C 0.9614(3) 0.3743(3) 0.9373(3) 0.0323(9) Uani 1 1 d . . .
C26 C 1.0572(3) 0.3866(3) 0.9594(3) 0.0398(10) Uani 1 1 d . . .
H26 H 1.0817 0.3511 1.0097 0.048 Uiso 1 1 calc R . .
C27 C 1.1138(3) 0.4522(3) 0.9052(3) 0.0491(13) Uani 1 1 d . . .
H27 H 1.1766 0.4630 0.9192 0.059 Uiso 1 1 calc R . .
C28 C 1.0785(3) 0.5014(3) 0.8310(3) 0.0443(11) Uani 1 1 d . . .
H28 H 1.1166 0.5464 0.7942 0.053 Uiso 1 1 calc R . .
C29 C 0.9842(3) 0.4841(3) 0.8101(3) 0.0384(10) Uani 1 1 d . . .
H29 H 0.9608 0.5168 0.7588 0.046 Uiso 1 1 calc R . .
C30 C 0.7672(3) 0.1439(3) 1.1602(2) 0.0348(9) Uani 1 1 d . . .
H30A H 0.8253 0.1145 1.1942 0.042 Uiso 1 1 calc R . .
H30B H 0.7476 0.0876 1.1421 0.042 Uiso 1 1 calc R . .
C31 C 0.6722(3) 0.1974(3) 1.2129(2) 0.0300(8) Uani 1 1 d . . .
H31A H 0.6484 0.1467 1.2589 0.036 Uiso 1 1 calc R . .
H31B H 0.6140 0.2257 1.1789 0.036 Uiso 1 1 calc R . .
C32 C 0.6954(3) 0.2842(3) 1.2487(2) 0.0299(8) Uani 1 1 d . . .
H32A H 0.7483 0.2549 1.2874 0.036 Uiso 1 1 calc R . .
H32B H 0.7260 0.3314 1.2034 0.036 Uiso 1 1 calc R . .
C33 C 0.5968(3) 0.3440(3) 1.2940(2) 0.0276(7) Uani 1 1 d . . .
H33A H 0.5671 0.2968 1.3399 0.033 Uiso 1 1 calc R . .
H33B H 0.5435 0.3720 1.2555 0.033 Uiso 1 1 calc R . .
C34 C 0.6187(3) 0.4317(2) 1.3285(2) 0.0247(7) Uani 1 1 d . . .
H34A H 0.6635 0.4031 1.3731 0.030 Uiso 1 1 calc R . .
H34B H 0.6579 0.4734 1.2844 0.030 Uiso 1 1 calc R . .
C35 C 0.5174(3) 0.4998(3) 1.3620(2) 0.0273(8) Uani 1 1 d . . .
H35A H 0.4803 0.4585 1.4080 0.033 Uiso 1 1 calc R . .
H35B H 0.4711 0.5249 1.3181 0.033 Uiso 1 1 calc R . .
C36 C 0.5363(3) 0.5917(3) 1.3927(2) 0.0278(8) Uani 1 1 d . . .
H36A H 0.5756 0.6317 1.3473 0.033 Uiso 1 1 calc R . .
H36B H 0.5809 0.5664 1.4378 0.033 Uiso 1 1 calc R . .
C37 C 0.4344(3) 0.6629(3) 1.4241(2) 0.0299(8) Uani 1 1 d . . .
H37A H 0.3893 0.6876 1.3794 0.036 Uiso 1 1 calc R . .
H37B H 0.3956 0.6234 1.4702 0.036 Uiso 1 1 calc R . .
C38 C 0.4547(3) 0.7545(3) 1.4533(2) 0.0301(8) Uani 1 1 d . . .
H38A H 0.4864 0.7979 1.4055 0.036 Uiso 1 1 calc R . .
H38B H 0.5065 0.7298 1.4932 0.036 Uiso 1 1 calc R . .
C39 C 0.3554(3) 0.8203(3) 1.4939(2) 0.0298(8) Uani 1 1 d . . .
H39A H 0.3233 0.7776 1.5419 0.036 Uiso 1 1 calc R . .
H49B H 0.3035 0.8462 1.4541 0.036 Uiso 1 1 calc R . .
C40 C 0.3816(3) 0.9112(3) 1.5223(2) 0.0297(8) Uani 1 1 d . . .
H40A H 0.4357 0.8848 1.5602 0.036 Uiso 1 1 calc R . .
H40B H 0.4120 0.9543 1.4736 0.036 Uiso 1 1 calc R . .
C41 C 0.2867(3) 0.9775(3) 1.5656(2) 0.0322(8) Uani 1 1 d . . .
H41A H 0.2333 1.0059 1.5273 0.039 Uiso 1 1 calc R . .
H41B H 0.2551 0.9344 1.6136 0.039 Uiso 1 1 calc R . .
C42 C 0.3156(3) 1.0652(3) 1.5950(2) 0.0329(8) Uani 1 1 d . . .
H42A H 0.3453 1.1091 1.5466 0.039 Uiso 1 1 calc R . .
H42B H 0.3711 1.0366 1.6315 0.039 Uiso 1 1 calc R . .
C43 C 0.2228(3) 1.1314(3) 1.6415(3) 0.0401(10) Uani 1 1 d . . .
H43A H 0.1666 1.1593 1.6056 0.048 Uiso 1 1 calc R . .
H43B H 0.1940 1.0880 1.6908 0.048 Uiso 1 1 calc R . .
C44 C 0.2534(3) 1.2191(3) 1.6684(3) 0.0514(12) Uani 1 1 d . . .
H44A H 0.2855 1.2605 1.6196 0.062 Uiso 1 1 calc R . .
H44B H 0.3070 1.1911 1.7066 0.062 Uiso 1 1 calc R . .
C45 C 0.1607(4) 1.2878(4) 1.7107(4) 0.0813(19) Uani 1 1 d . . .
H45A H 0.1849 1.3440 1.7238 0.122 Uiso 1 1 calc R . .
H45B H 0.1317 1.2486 1.7615 0.122 Uiso 1 1 calc R . .
H45C H 0.1064 1.3147 1.6739 0.122 Uiso 1 1 calc R . .
C46 C 0.2301(3) 0.0674(3) 1.0059(3) 0.0449(11) Uani 1 1 d . . .
H46 H 0.2117 0.1047 1.0531 0.054 Uiso 1 1 calc R . .
C47 C 0.3584(3) 0.0867(3) 0.2362(2) 0.0373(9) Uani 1 1 d . . .
H47 H 0.3012 0.1324 0.2058 0.045 Uiso 1 1 calc R . .
N1 N 0.6843(2) 0.51865(19) 0.88517(16) 0.0197(6) Uani 1 1 d . . .
N2 N 0.8557(2) 0.2662(2) 0.7886(2) 0.0319(7) Uani 1 1 d . . .
N3 N 0.7964(2) 0.3131(2) 0.96677(18) 0.0259(6) Uani 1 1 d . . .
N4 N 0.7429(2) 0.2533(2) 1.02386(18) 0.0265(6) Uani 1 1 d . . .
N5 N 0.8045(2) 0.2149(2) 1.08590(19) 0.0302(7) Uani 1 1 d . . .
N6 N 0.9271(2) 0.4207(2) 0.8635(2) 0.0305(7) Uani 1 1 d . . .
F1 F 0.48194(15) 0.19799(14) 0.78520(13) 0.0327(5) Uani 1 1 d . . .
F2 F 0.35788(14) 0.49834(14) 0.89701(12) 0.0283(4) Uani 1 1 d . . .
F3 F 0.6924(2) 0.6897(2) 0.57216(16) 0.0654(8) Uani 1 1 d . . .
F4 F 0.8711(3) 0.3652(3) 0.52310(19) 0.1054(13) Uani 1 1 d . . .
Cl1 Cl 1.12076(7) 0.20805(8) 1.15967(6) 0.0357(2) Uani 1 1 d . . .
Cl2 Cl 0.30081(14) 0.13782(11) 0.92467(10) 0.0909(5) Uani 1 1 d . . .
Cl3 Cl 0.31204(10) -0.05289(9) 1.03794(8) 0.0593(3) Uani 1 1 d . . .
Cl4 Cl 0.11132(10) 0.05035(10) 0.97758(9) 0.0645(3) Uani 1 1 d . . .
Cl5 Cl 0.46911(9) 0.05140(8) 0.16236(7) 0.0509(3) Uani 1 1 d . . .
Cl6 Cl 0.31071(11) -0.02150(9) 0.29193(8) 0.0622(3) Uani 1 1 d . . .
Cl7 Cl 0.39281(11) 0.15473(10) 0.30289(8) 0.0638(3) Uani 1 1 d . . .
C48A C 0.0427(11) 0.1767(14) 0.3788(12) 0.065(5) Uani 0.507(5) 1 d P A 1
H48A H 0.0763 0.1570 0.3249 0.078 Uiso 0.507(5) 1 calc PR A 1
Cl8 Cl 0.1238(3) 0.2275(3) 0.4147(3) 0.0793(12) Uani 0.507(5) 1 d P A 1
Cl9 Cl -0.0846(3) 0.2554(6) 0.3660(3) 0.144(3) Uani 0.507(5) 1 d P A 1
Cl10 Cl 0.0154(5) 0.0704(4) 0.4462(2) 0.126(3) Uani 0.507(5) 1 d P . 1
C48B C 0.0161(13) 0.2142(13) 0.3655(11) 0.056(4) Uani 0.493(5) 1 d P A 2
H48B H 0.0549 0.2033 0.3105 0.067 Uiso 0.493(5) 1 calc PR A 2
Cl11 Cl -0.0658(4) 0.1406(4) 0.3888(5) 0.152(3) Uani 0.493(5) 1 d P A 2
Cl12 Cl 0.0979(9) 0.2028(17) 0.4220(9) 0.439(13) Uani 0.493(5) 1 d P A 2
Cl13 Cl -0.0525(5) 0.3457(4) 0.3535(3) 0.146(2) Uani 0.493(5) 1 d P A 2
Ir Ir 0.776954(10) 0.391052(10) 0.842560(9) 0.02384(4) Uani 1 1 d . . .

loop_
_atom_site_aniso_label
_atom_site_aniso_U_11
_atom_site_aniso_U_22
_atom_site_aniso_U_33
_atom_site_aniso_U_23
_atom_site_aniso_U_13
_atom_site_aniso_U_12
C1 0.0175(15) 0.0208(16) 0.0207(16) -0.0051(13) -0.0024(12) -0.0018(13)
C2 0.0209(16) 0.0188(16) 0.0276(18) -0.0064(14) -0.0036(13) -0.0043(13)
C3 0.0228(16) 0.0194(16) 0.0273(18) -0.0044(14) -0.0069(14) -0.0084(13)
C4 0.0171(15) 0.0214(16) 0.0296(18) 0.0001(14) -0.0054(13) -0.0084(13)
C5 0.0147(14) 0.0178(15) 0.0255(17) -0.0015(13) -0.0001(12) -0.0001(12)
C6 0.0150(14) 0.0172(15) 0.0196(16) -0.0027(13) -0.0023(12) -0.0021(12)
C7 0.0177(14) 0.0174(15) 0.0171(15) -0.0018(12) -0.0024(12) -0.0044(12)
C8 0.0161(15) 0.0215(16) 0.0224(17) -0.0040(13) -0.0019(12) -0.0016(12)
C9 0.0261(17) 0.0155(15) 0.0262(18) -0.0046(14) -0.0019(14) 0.0004(13)
C10 0.0299(18) 0.0163(15) 0.0304(19) -0.0058(14) -0.0057(15) -0.0068(14)
C11 0.0208(16) 0.0211(16) 0.0313(19) -0.0071(14) -0.0048(14) -0.0057(13)
C12 0.0219(17) 0.035(2) 0.044(2) -0.0165(18) 0.0023(16) -0.0125(16)
C13 0.034(2) 0.042(2) 0.037(2) -0.0119(19) 0.0017(17) -0.0153(18)
C14 0.053(3) 0.053(3) 0.044(3) -0.007(2) 0.000(2) -0.016(2)
C15 0.065(3) 0.085(4) 0.034(3) -0.019(3) 0.005(2) -0.010(3)
C16 0.063(3) 0.072(4) 0.052(3) -0.037(3) 0.010(3) -0.007(3)
C17 0.031(2) 0.057(3) 0.038(2) -0.025(2) 0.0036(17) -0.0106(19)
C18 0.0235(18) 0.042(2) 0.051(3) -0.025(2) 0.0026(17) -0.0069(17)
C19 0.040(2) 0.062(3) 0.063(3) -0.042(3) 0.010(2) -0.010(2)
C20 0.037(2) 0.055(3) 0.091(4) -0.051(3) 0.010(2) -0.005(2)
C21 0.028(2) 0.032(2) 0.090(4) -0.031(2) 0.006(2) 0.0020(17)
C22 0.0245(19) 0.031(2) 0.068(3) -0.025(2) 0.0013(18) -0.0027(16)
C23 0.0231(18) 0.038(2) 0.047(2) -0.024(2) -0.0143(16) 0.0080(15)
C24 0.0151(15) 0.0304(19) 0.050(2) -0.0252(18) -0.0062(15) 0.0035(14)
C25 0.0156(16) 0.0313(19) 0.057(3) -0.0292(19) -0.0054(16) 0.0018(14)
C26 0.0166(17) 0.048(2) 0.064(3) -0.036(2) -0.0048(17) -0.0022(16)
C27 0.0172(18) 0.063(3) 0.084(3) -0.053(3) 0.003(2) -0.0115(19)
C28 0.0198(18) 0.045(2) 0.076(3) -0.037(2) 0.013(2) -0.0129(17)
C29 0.0210(18) 0.037(2) 0.063(3) -0.028(2) 0.0060(17) -0.0076(16)
C30 0.040(2) 0.0223(18) 0.039(2) -0.0059(17) -0.0152(18) 0.0069(16)
C31 0.039(2) 0.0194(17) 0.032(2) -0.0045(15) -0.0114(16) -0.0026(15)
C32 0.034(2) 0.0226(17) 0.034(2) -0.0073(16) -0.0088(16) -0.0019(15)
C33 0.037(2) 0.0229(17) 0.0242(18) -0.0025(14) -0.0093(15) -0.0057(15)
C34 0.0322(18) 0.0213(16) 0.0207(17) -0.0032(14) -0.0061(14) -0.0042(14)
C35 0.036(2) 0.0249(17) 0.0223(18) -0.0057(15) -0.0021(15) -0.0092(15)
C36 0.036(2) 0.0255(18) 0.0255(18) -0.0090(15) -0.0012(15) -0.0107(15)
C37 0.039(2) 0.0279(18) 0.0255(19) -0.0098(15) -0.0017(15) -0.0087(16)
C38 0.034(2) 0.0249(18) 0.033(2) -0.0097(16) -0.0034(16) -0.0047(15)
C39 0.038(2) 0.0235(17) 0.0289(19) -0.0062(15) -0.0050(16) -0.0066(16)
C40 0.034(2) 0.0242(18) 0.032(2) -0.0096(16) -0.0010(16) -0.0056(15)
C41 0.036(2) 0.0282(19) 0.033(2) -0.0086(16) -0.0050(16) -0.0051(16)
C42 0.0310(19) 0.0309(19) 0.037(2) -0.0143(17) 0.0023(16) -0.0037(16)
C43 0.035(2) 0.040(2) 0.048(3) -0.021(2) -0.0015(19) -0.0061(19)
C44 0.039(2) 0.053(3) 0.070(3) -0.042(3) 0.002(2) -0.003(2)
C45 0.054(3) 0.084(4) 0.123(5) -0.082(4) 0.008(3) -0.006(3)
C46 0.058(3) 0.038(2) 0.045(2) -0.021(2) 0.013(2) -0.025(2)
C47 0.034(2) 0.034(2) 0.044(2) -0.0049(18) -0.0118(18) -0.0045(17)
N1 0.0172(13) 0.0176(13) 0.0253(15) -0.0054(11) -0.0045(11) -0.0028(11)
N2 0.0147(13) 0.0335(17) 0.053(2) -0.0231(16) 0.0027(13) -0.0066(13)
N3 0.0159(13) 0.0270(15) 0.0389(17) -0.0186(14) -0.0048(12) 0.0002(11)
N4 0.0211(14) 0.0233(14) 0.0356(17) -0.0125(13) -0.0060(12) 0.0025(12)
N5 0.0237(15) 0.0266(16) 0.0410(18) -0.0147(14) -0.0119(13) 0.0068(12)
N6 0.0149(13) 0.0302(16) 0.051(2) -0.0231(15) 0.0014(13) -0.0043(12)
F1 0.0311(11) 0.0264(10) 0.0493(13) -0.0150(10) -0.0090(10) -0.0126(9)
F2 0.0145(9) 0.0274(10) 0.0422(12) -0.0089(9) -0.0004(8) -0.0026(8)
F3 0.086(2) 0.0618(18) 0.0441(16) 0.0015(14) -0.0109(14) -0.0145(16)
F4 0.133(3) 0.115(3) 0.0560(19) -0.052(2) 0.010(2) 0.017(2)
Cl1 0.0221(4) 0.0512(6) 0.0356(5) -0.0172(4) -0.0085(4) 0.0009(4)
Cl2 0.1154(13) 0.0536(8) 0.0900(11) -0.0092(8) 0.0482(10) -0.0361(9)
Cl3 0.0473(7) 0.0539(7) 0.0777(9) -0.0141(6) -0.0063(6) -0.0110(6)
Cl4 0.0511(7) 0.0685(8) 0.0796(9) -0.0371(7) -0.0186(6) 0.0053(6)
Cl5 0.0571(7) 0.0319(5) 0.0599(7) -0.0118(5) 0.0111(5) -0.0110(5)
Cl6 0.0636(8) 0.0486(7) 0.0676(8) 0.0050(6) 0.0061(6) -0.0212(6)
Cl7 0.0664(8) 0.0697(8) 0.0651(8) -0.0326(7) -0.0121(6) -0.0124(7)
C48A 0.018(6) 0.101(14) 0.076(11) -0.016(9) 0.002(6) -0.017(8)
Cl8 0.0501(17) 0.112(3) 0.096(3) -0.032(2) -0.0322(16) -0.0292(16)
Cl9 0.066(3) 0.260(9) 0.091(3) -0.031(4) -0.019(2) 0.002(4)
Cl10 0.188(5) 0.145(4) 0.077(2) -0.043(3) 0.033(3) -0.111(4)
C48B 0.055(10) 0.068(9) 0.037(6) -0.018(6) -0.024(6) 0.019(6)
Cl11 0.081(3) 0.082(3) 0.293(8) -0.013(4) -0.034(4) -0.029(3)
Cl12 0.170(9) 0.96(4) 0.296(14) -0.27(2) 0.033(9) -0.227(16)
Cl13 0.211(6) 0.097(3) 0.087(3) -0.002(2) 0.044(3) -0.005(3)
Ir 0.01302(6) 0.02433(7) 0.03787(8) -0.01590(6) -0.00058(5) -0.00368(4)

loop_
_atom_type_symbol
_atom_type_description
_atom_type_scat_dispersion_real
_atom_type_scat_dispersion_imag
_atom_type_scat_source
C C 0.0033 0.0016 'International Tables Vol C Tables 4.2.6.8 and 6.1.1.4'
H H 0.0000 0.0000 'International Tables Vol C Tables 4.2.6.8 and 6.1.1.4'
N N 0.0061 0.0033 'International Tables Vol C Tables 4.2.6.8 and 6.1.1.4'
F F 0.0171 0.0103 'International Tables Vol C Tables 4.2.6.8 and 6.1.1.4'
Cl Cl 0.1484 0.1585 'International Tables Vol C Tables 4.2.6.8 and 6.1.1.4'
Ir Ir -1.4442 7.9887 'International Tables Vol C Tables 4.2.6.8 and 6.1.1.4'

loop_
_geom_angle_atom_site_label_1
_geom_angle_atom_site_label_2
_geom_angle_atom_site_label_3
_geom_angle
_geom_angle_site_symmetry_3
C2 C1 C6 119.4(3) .
C2 C1 Ir 126.9(2) .
C6 C1 Ir 113.7(2) .
C3 C2 C1 118.8(3) .
F1 C3 C4 117.3(3) .
F1 C3 C2 118.8(3) .
C4 C3 C2 123.9(3) .
C5 C4 C3 115.9(3) .
C4 C5 F2 116.0(3) .
C4 C5 C6 124.3(3) .
F2 C5 C6 119.6(3) .
C5 C6 C1 117.7(3) .
C5 C6 C7 125.8(3) .
C1 C6 C7 116.4(2) .
N1 C7 C8 119.6(2) .
N1 C7 C6 113.1(2) .
C8 C7 C6 127.2(3) .
C9 C8 C7 120.4(3) .
C8 C9 C10 119.1(3) .
C11 C10 C9 119.2(3) .
N1 C11 C10 122.3(3) .
C13 C12 C17 118.6(4) .
C13 C12 Ir 127.4(3) .
C17 C12 Ir 114.0(3) .
C12 C13 C14 119.5(4) .
F3 C14 C15 117.8(4) .
F3 C14 C13 119.2(4) .
C15 C14 C13 123.0(5) .
C16 C15 C14 116.0(5) .
C15 C16 F4 115.1(5) .
C15 C16 C17 124.9(4) .
F4 C16 C17 120.0(5) .
C16 C17 C12 118.0(4) .
C16 C17 C18 126.4(4) .
C12 C17 C18 115.5(4) .
N2 C18 C19 119.0(4) .
N2 C18 C17 114.0(3) .
C19 C18 C17 127.0(4) .
C20 C19 C18 120.2(4) .
C21 C20 C19 120.2(4) .
C20 C21 C22 118.4(5) .
N2 C22 C21 122.3(4) .
N5 C23 C24 105.7(3) .
C23 C24 N3 107.2(3) .
C23 C24 C25 136.3(3) .
N3 C24 C25 116.5(3) .
N6 C25 C26 121.9(4) .
N6 C25 C24 115.7(3) .
C26 C25 C24 122.4(4) .
C27 C26 C25 118.4(4) .
C28 C27 C26 120.1(3) .
C27 C28 C29 119.6(4) .
N6 C29 C28 120.8(4) .
N5 C30 C31 112.2(3) .
C30 C31 C32 113.8(3) .
C33 C32 C31 113.1(3) .
C32 C33 C34 113.5(3) .
C35 C34 C33 112.7(3) .
C34 C35 C36 114.0(3) .
C35 C36 C37 114.4(3) .
C38 C37 C36 113.6(3) .
C37 C38 C39 114.7(3) .
C38 C39 C40 112.0(3) .
C41 C40 C39 114.4(3) .
C42 C41 C40 113.2(3) .
C41 C42 C43 114.7(3) .
C44 C43 C42 113.5(3) .
C43 C44 C45 113.6(4) .
Cl2 C46 Cl3 109.0(2) .
Cl2 C46 Cl4 112.4(3) .
Cl3 C46 Cl4 110.09(19) .
Cl7 C47 Cl6 111.4(2) .
Cl7 C47 Cl5 110.0(2) .
Cl6 C47 Cl5 110.9(2) .
C11 N1 C7 119.3(3) .
C11 N1 Ir 124.7(2) .
C7 N1 Ir 115.92(18) .
C22 N2 C18 119.9(3) .
C22 N2 Ir 124.5(3) .
C18 N2 Ir 115.4(3) .
N4 N3 C24 109.3(3) .
N4 N3 Ir 134.8(2) .
C24 N3 Ir 115.4(2) .
N3 N4 N5 106.1(3) .
C23 N5 N4 111.7(3) .
C23 N5 C30 128.5(3) .
N4 N5 C30 119.7(3) .
C25 N6 C29 119.1(3) .
C25 N6 Ir 115.7(2) .
C29 N6 Ir 125.2(3) .
Cl8 C48A Cl10 110.8(10) .
Cl8 C48A Cl9 115.3(11) .
Cl10 C48A Cl9 103.6(8) .
C48A Cl10 Cl10 172.7(7) 2_556
Cl12 C48B Cl11 118.8(14) .
Cl12 C48B Cl13 106.4(13) .
Cl11 C48B Cl13 110.5(9) .
C1 Ir C12 87.80(13) .
C1 Ir N1 80.77(11) .
C12 Ir N1 93.93(13) .
C1 Ir N2 93.47(11) .
C12 Ir N2 80.83(14) .
N1 Ir N2 172.40(11) .
C1 Ir N3 97.56(11) .
C12 Ir N3 173.11(12) .
N1 Ir N3 91.21(10) .
N2 Ir N3 94.48(12) .
C1 Ir N6 172.62(12) .
C12 Ir N6 98.57(13) .
N1 Ir N6 95.01(10) .
N2 Ir N6 91.23(10) .
N3 Ir N6 76.38(11) .

loop_
_geom_bond_atom_site_label_1
_geom_bond_atom_site_label_2
_geom_bond_distance
_geom_bond_site_symmetry_2
C1 C2 1.392(4) .
C1 C6 1.411(4) .
C1 Ir 2.005(3) .
C2 C3 1.378(4) .
C3 F1 1.347(3) .
C3 C4 1.373(4) .
C4 C5 1.363(4) .
C5 F2 1.371(3) .
C5 C6 1.387(4) .
C6 C7 1.456(4) .
C7 N1 1.371(4) .
C7 C8 1.387(4) .
C8 C9 1.375(4) .
C9 C10 1.377(4) .
C10 C11 1.373(4) .
C11 N1 1.343(3) .
C12 C13 1.383(5) .
C12 C17 1.415(5) .
C12 Ir 2.009(4) .
C13 C14 1.386(6) .
C14 F3 1.351(5) .
C14 C15 1.375(6) .
C15 C16 1.350(7) .
C16 F4 1.365(5) .
C16 C17 1.376(7) .
C17 C18 1.464(6) .
C18 N2 1.366(5) .
C18 C19 1.399(5) .
C19 C20 1.371(7) .
C20 C21 1.359(7) .
C21 C22 1.387(5) .
C22 N2 1.337(5) .
C23 N5 1.330(4) .
C23 C24 1.361(6) .
C24 N3 1.372(4) .
C24 C25 1.457(5) .
C25 N6 1.338(5) .
C25 C26 1.402(4) .
C26 C27 1.368(6) .
C27 C28 1.357(6) .
C28 C29 1.401(5) .
C29 N6 1.348(5) .
C30 N5 1.476(5) .
C30 C31 1.510(5) .
C31 C32 1.523(4) .
C32 C33 1.514(5) .
C33 C34 1.515(4) .
C34 C35 1.510(5) .
C35 C36 1.517(4) .
C36 C37 1.523(5) .
C37 C38 1.507(4) .
C38 C39 1.523(5) .
C39 C40 1.527(4) .
C40 C41 1.511(5) .
C41 C42 1.510(4) .
C42 C43 1.520(5) .
C43 C44 1.502(5) .
C44 C45 1.502(6) .
C46 Cl2 1.730(4) .
C46 Cl3 1.752(5) .
C46 Cl4 1.754(4) .
C47 Cl7 1.736(4) .
C47 Cl6 1.742(4) .
C47 Cl5 1.761(4) .
N1 Ir 2.041(2) .
N2 Ir 2.049(3) .
N3 N4 1.319(4) .
N3 Ir 2.118(3) .
N4 N5 1.341(4) .
N6 Ir 2.167(3) .
C48A Cl8 1.621(17) .
C48A Cl10 1.690(17) .
C48A Cl9 1.760(15) .
Cl10 Cl10 2.371(8) 2_556
C48B Cl12 1.483(18) .
C48B Cl11 1.57(2) .
C48B Cl13 1.779(15) .
